data_1100073
loop_
_publ_author_name
'Elerman, Y'
'Fuess, H'
'Joswig, W'

_publ_section_title
;
Hydrogen Bonding in Magnesium Thiosulphate Hexahydrate Mg S~2~ O~3~
(H~2~ O)~6~. A Neutron Diffraction Study
;
_journal_name_full 'Acta Crystallographica B (24,1968-38,1982)'
_journal_page_first 1799
_journal_page_last 1801
_journal_paper_doi 10.1107/S0567740882007225
_journal_volume 38
_journal_year 1982
_chemical_formula_structural 'Mg S2 O3 (H2 O)6'
_chemical_formula_sum 'H12 Mg O9 S2'
_chemical_name_systematic 'Magnesium thiosulfate hexahydrate'
_space_group_IT_number 62
_symmetry_cell_setting orthorhombic
_symmetry_Int_Tables_number 62
_symmetry_space_group_name_Hall '-P 2ac 2n'
_symmetry_space_group_name_H-M 'P n m a'
_cell_angle_alpha 90
_cell_angle_beta 90
_cell_angle_gamma 90
_cell_formula_units_Z 4
_cell_length_a 9.405(4)
_cell_length_b 14.449(4)
_cell_length_c 6.866(4)
_cell_volume 933.0
_cod_database_code 1100073

loop_
_symmetry_equiv_pos_as_xyz
x,y,z
1/2+x,1/2-y,1/2-z
-x,1/2+y,-z
1/2-x,-y,1/2+z
-x,-y,-z
1/2-x,1/2+y,1/2+z
x,1/2-y,z
1/2+x,y,1/2-z

loop_
_atom_site_label
_atom_site_type_symbol
_atom_site_symmetry_multiplicity
_atom_site_Wyckoff_symbol
_atom_site_fract_x
_atom_site_fract_y
_atom_site_fract_z
_atom_site_occupancy
_atom_site_attached_hydrogens
_atom_site_calc_flag
Mg1 Mg2+ 4 a 0. 0. 0. 1. 0 d
S1 S6+ 4 c 0.0424(10) 0.25 0.4400(15) 1. 0 d
S2 S2- 4 c 0.2174(12) 0.25 0.6082(14) 1. 0 d
O1 O2- 8 d -0.0416(4) 0.1662(3) 0.4776(6) 1. 0 d
O2 O2- 4 c 0.0908(7) 0.25 0.2384(8) 1. 0 d
O3 O2- 8 d -0.1535(4) 0.0816(3) 0.1488(5) 1. 0 d
O4 O2- 8 d 0.1263(4) 0.1148(3) -0.0309(5) 1. 0 d
O5 O2- 8 d -0.0975(5) 0.0272(3) -0.2612(6) 1. 0 d
H1 H1+ 8 d 0.8797(7) 0.1088(5) 0.2650(14) 1. 0 d
H2 H1+ 8 d 0.8096(7) 0.1315(5) 0.0679(13) 1. 0 d
H3 H1+ 8 d 0.1200(8) 0.1618(6) 0.0671(12) 1. 0 d
H4 H1+ 8 d 0.1533(8) 0.1453(6) 0.8566(13) 1. 0 d
H5 H1+ 8 d 0.9214(8) 0.0771(7) 0.6542(13) 1. 0 d
H6 H1+ 8 d 0.8206(9) 0.9938(6) 0.6948(12) 1. 0 d

loop_
_atom_type_symbol
_atom_type_oxidation_number
Mg2+ 2.000
S6+ 6.000
S2- -2.000
O2- -2.000
H1+ 1.000
